data_7054181
loop_
_publ_author_name
'Si, Youtao'
'Ma, Chengbing'
'Hu, Mingqiang'
'Chen, Hui'
'Chen, Changneng'
'Liu, Qiutian'

_publ_section_title
;
 (N-CnH2n--1)-1,3-Azapropanedithiolate (n = 5, 6, 7)-bridged diiron
 complexes as mimics for the active site of [FeFe]-hydrogenases: the
 influence of the bridge on the diiron complex
;
_journal_issue 8
_journal_name_full 'New Journal of Chemistry'
_journal_page_first 1448
_journal_paper_doi 10.1039/b616236c
_journal_volume 31
_journal_year 2007
_chemical_formula_sum 'C18 H33 Fe2 N O4 P2 S2'
_chemical_formula_weight 565.21
_chemical_name_systematic
;
?
;
_space_group_IT_number 14
_symmetry_cell_setting monoclinic
_symmetry_space_group_name_Hall '-P 2ybc'
_symmetry_space_group_name_H-M 'P 1 21/c 1'
_atom_sites_solution_hydrogens geom
_atom_sites_solution_primary direct
_atom_sites_solution_secondary difmap
_audit_creation_method SHELXL-97
_cell_angle_alpha 90.00
_cell_angle_beta 118.581(2)
_cell_angle_gamma 90.00
_cell_formula_units_Z 8
_cell_length_a 22.819(5)
_cell_length_b 10.912(2)
_cell_length_c 23.588(5)
_cell_measurement_reflns_used 7091
_cell_measurement_temperature 293(2)
_cell_measurement_theta_max 27.48
_cell_measurement_theta_min 2.54
_cell_volume 5157.7(18)
_computing_cell_refinement 'Siemens SMART & SAINT'
_computing_data_collection 'Siemens SMART'
_computing_data_reduction 'Siemens XPREP'
_computing_molecular_graphics 'Bruker SHELXTL'
_computing_publication_material 'Bruker SHELXTL'
_computing_structure_refinement 'Siemens SHELXTL'
_computing_structure_solution 'Siemens SHELXTL'
_diffrn_ambient_temperature 293(2)
_diffrn_measured_fraction_theta_full 0.995
_diffrn_measured_fraction_theta_max 0.995
_diffrn_measurement_device_type 'Bruker P4'
_diffrn_measurement_method '\w scans'
_diffrn_radiation_monochromator graphite
_diffrn_radiation_source 'fine-focus sealed tube'
_diffrn_radiation_type MoK\a
_diffrn_radiation_wavelength 0.71073
_diffrn_reflns_av_R_equivalents 0.0489
_diffrn_reflns_av_sigmaI/netI 0.0629
_diffrn_reflns_limit_h_max 25
_diffrn_reflns_limit_h_min -29
_diffrn_reflns_limit_k_max 14
_diffrn_reflns_limit_k_min -9
_diffrn_reflns_limit_l_max 30
_diffrn_reflns_limit_l_min -29
_diffrn_reflns_number 37776
_diffrn_reflns_theta_full 27.48
_diffrn_reflns_theta_max 27.48
_diffrn_reflns_theta_min 2.54
_diffrn_standards_decay_% none
_diffrn_standards_interval_count none
_diffrn_standards_interval_time none
_diffrn_standards_number none
_exptl_absorpt_coefficient_mu 1.433
_exptl_absorpt_correction_T_max 1.0000
_exptl_absorpt_correction_T_min .8652
_exptl_absorpt_correction_type empirical
_exptl_absorpt_process_details 'SADABS (Sheldrick, 1996)'
_exptl_crystal_colour gray
_exptl_crystal_density_diffrn 1.456
_exptl_crystal_density_method 'not measured'
_exptl_crystal_description prism
_exptl_crystal_F_000 2352
_exptl_crystal_size_max .25
_exptl_crystal_size_mid .12
_exptl_crystal_size_min .08
_refine_diff_density_max 0.452
_refine_diff_density_min -0.331
_refine_diff_density_rms 0.077
_refine_ls_extinction_method none
_refine_ls_goodness_of_fit_ref 1.108
_refine_ls_hydrogen_treatment constr
_refine_ls_matrix_type full
_refine_ls_number_parameters 523
_refine_ls_number_reflns 11755
_refine_ls_number_restraints 0
_refine_ls_restrained_S_all 1.108
_refine_ls_R_factor_gt 0.0568
_refine_ls_shift/su_max 0.001
_refine_ls_shift/su_mean 0.000
_refine_ls_structure_factor_coef Fsqd
_refine_ls_weighting_details 'calc w=1/[\s^2^(Fo^2^)+(0.0300P)^2^+5.0231P] where P=(Fo^2^+2Fc^2^)/3'
_refine_ls_weighting_scheme calc
_refine_ls_wR_factor_gt 0.0973
_refine_ls_wR_factor_ref 0.1064
_reflns_number_gt 9040
_reflns_number_total 11755
_reflns_threshold_expression >2sigma(I)
_cod_data_source_file b616236c.txt
_cod_data_source_block 5
_cod_depositor_comments
;
The following automatic conversions were performed:

'_symmetry_cell_setting' value 'Monoclinic' changed to 'monoclinic'
according to
/usr/data/users/saulius/automatic-downloads/retrospective/RSC/lib/dictionaries/cif_core.dic
dictionary named 'cif_core.dic' version 2.4.2 from 2011-04-26.

Automatic conversion script
Id: cif_fix_values 2281 2013-09-26 08:29:07Z andrius 
;
_cod_original_cell_volume 5158.0(19)
_cod_original_sg_symbol_H-M P2(1)/c
_cod_database_code 7054181
_refine_ls_r_factor_ref 0.0806

loop_
_symmetry_equiv_pos_as_xyz
'x, y, z'
'-x, y+1/2, -z+1/2'
'-x, -y, -z'
'x, -y-1/2, z-1/2'

loop_
_atom_site_label
_atom_site_type_symbol
_atom_site_fract_x
_atom_site_fract_y
_atom_site_fract_z
_atom_site_U_iso_or_equiv
_atom_site_adp_type
_atom_site_occupancy
_atom_site_symmetry_multiplicity
_atom_site_calc_flag
_atom_site_refinement_flags
Fe1 Fe 0.37078(3) 1.24167(5) 0.28246(2) 0.04021(13) Uani 1 1 d .
Fe2 Fe 0.31001(2) 1.06166(5) 0.30820(2) 0.03813(12) Uani 1 1 d .
Fe3 Fe 0.11484(2) 0.47723(5) 0.45132(2) 0.03756(12) Uani 1 1 d .
Fe4 Fe 0.20863(2) 0.57666(5) 0.43488(2) 0.03662(12) Uani 1 1 d .
S1 S 0.27805(5) 1.14269(8) 0.21081(4) 0.0423(2) Uani 1 1 d .
S2 S 0.31683(4) 1.25806(8) 0.34037(4) 0.0392(2) Uani 1 1 d .
S3 S 0.16470(4) 0.38937(8) 0.39961(4) 0.0393(2) Uani 1 1 d .
S4 S 0.21953(4) 0.51121(8) 0.53006(4) 0.0388(2) Uani 1 1 d .
P2 P 0.31167(5) 0.88014(9) 0.26529(5) 0.0452(2) Uani 1 1 d .
P4 P 0.21564(5) 0.77075(9) 0.46592(5) 0.0451(2) Uani 1 1 d .
P3 P 0.01775(5) 0.47729(10) 0.36067(5) 0.0466(2) Uani 1 1 d .
P1 P 0.46277(5) 1.30852(10) 0.36810(5) 0.0482(2) Uani 1 1 d .
N1 N 0.21707(14) 1.3514(3) 0.22411(13) 0.0407(7) Uani 1 1 d .
N2 N 0.28227(14) 0.3178(3) 0.50526(13) 0.0413(7) Uani 1 1 d .
O1 O 0.45364(17) 1.1166(3) 0.23787(17) 0.0799(10) Uani 1 1 d .
O2 O 0.35076(18) 1.4801(3) 0.21959(16) 0.0790(10) Uani 1 1 d .
O3 O 0.18536(16) 1.0118(3) 0.30906(17) 0.0798(10) Uani 1 1 d .
O4 O 0.40860(16) 0.9750(3) 0.43562(14) 0.0780(10) Uani 1 1 d .
O5 O 0.08327(17) 0.2773(3) 0.51394(17) 0.0845(11) Uani 1 1 d .
O6 O 0.06431(18) 0.6815(3) 0.49418(19) 0.0899(12) Uani 1 1 d .
O7 O 0.15306(17) 0.6717(3) 0.30422(14) 0.0763(10) Uani 1 1 d .
O8 O 0.34603(16) 0.5596(3) 0.45801(18) 0.0794(10) Uani 1 1 d .
C1 C 0.4200(2) 1.1644(4) 0.2551(2) 0.0526(10) Uani 1 1 d .
C2 C 0.3579(2) 1.3867(4) 0.24414(19) 0.0517(10) Uani 1 1 d .
C3 C 0.5349(3) 1.3326(6) 0.3560(3) 0.0987(19) Uani 1 1 d .
H3A H 0.5717 1.3611 0.3955 0.148 Uiso 1 1 calc R
H3B H 0.5243 1.3926 0.3227 0.148 Uiso 1 1 calc R
H3C H 0.5467 1.2568 0.3434 0.148 Uiso 1 1 calc R
C4 C 0.4991(3) 1.2189(5) 0.4409(2) 0.0963(19) Uani 1 1 d .
H4A H 0.5382 1.2598 0.4731 0.144 Uiso 1 1 calc R
H4B H 0.5113 1.1397 0.4322 0.144 Uiso 1 1 calc R
H4C H 0.4673 1.2094 0.4563 0.144 Uiso 1 1 calc R
C5 C 0.4543(3) 1.4576(5) 0.3971(3) 0.0937(19) Uani 1 1 d .
H5A H 0.4958 1.4801 0.4338 0.141 Uiso 1 1 calc R
H5B H 0.4199 1.4546 0.4094 0.141 Uiso 1 1 calc R
H5C H 0.4429 1.5173 0.3635 0.141 Uiso 1 1 calc R
C6 C 0.2351(2) 1.0284(4) 0.30861(18) 0.0492(9) Uani 1 1 d .
C7 C 0.3707(2) 1.0111(4) 0.38559(19) 0.0492(9) Uani 1 1 d .
C8 C 0.3341(3) 0.7489(4) 0.3193(2) 0.0756(14) Uani 1 1 d .
H8A H 0.3333 0.6759 0.2962 0.113 Uiso 1 1 calc R
H8B H 0.3028 0.7410 0.3354 0.113 Uiso 1 1 calc R
H8C H 0.3782 0.7605 0.3548 0.113 Uiso 1 1 calc R
C9 C 0.2305(2) 0.8325(4) 0.2010(2) 0.0683(13) Uani 1 1 d .
H9A H 0.2345 0.7541 0.1848 0.103 Uiso 1 1 calc R
H9B H 0.2146 0.8918 0.1668 0.103 Uiso 1 1 calc R
H9C H 0.1995 0.8267 0.2177 0.103 Uiso 1 1 calc R
C10 C 0.3631(2) 0.8584(4) 0.2267(2) 0.0657(12) Uani 1 1 d .
H10A H 0.3581 0.7760 0.2109 0.099 Uiso 1 1 calc R
H10B H 0.4090 0.8731 0.2575 0.099 Uiso 1 1 calc R
H10C H 0.3494 0.9147 0.1913 0.099 Uiso 1 1 calc R
C11 C 0.23657(18) 1.3350(4) 0.29172(17) 0.0470(9) Uani 1 1 d .
H11A H 0.2021 1.2881 0.2948 0.056 Uiso 1 1 calc R
H11B H 0.2383 1.4149 0.3105 0.056 Uiso 1 1 calc R
C12 C 0.20404(18) 1.2369(3) 0.18959(17) 0.0470(9) Uani 1 1 d .
H12A H 0.1828 1.2543 0.1437 0.056 Uiso 1 1 calc R
H12B H 0.1728 1.1899 0.1978 0.056 Uiso 1 1 calc R
C13 C 0.16202(18) 1.4418(3) 0.19304(18) 0.0483(9) Uani 1 1 d .
H13A H 0.1751 1.5139 0.2212 0.058 Uiso 1 1 calc R
C14 C 0.09561(19) 1.3982(4) 0.1863(2) 0.0607(11) Uani 1 1 d .
H14A H 0.1013 1.3763 0.2284 0.073 Uiso 1 1 calc R
H14B H 0.0813 1.3255 0.1593 0.073 Uiso 1 1 calc R
C15 C 0.0421(2) 1.4971(5) 0.1564(3) 0.0803(15) Uani 1 1 d .
H15A H -0.0001 1.4656 0.1508 0.096 Uiso 1 1 calc R
H15B H 0.0544 1.5671 0.1852 0.096 Uiso 1 1 calc R
C16 C 0.0343(3) 1.5368(5) 0.0918(2) 0.0855(17) Uani 1 1 d .
H16A H 0.0012 1.6016 0.0742 0.103 Uiso 1 1 calc R
H16B H 0.0185 1.4682 0.0621 0.103 Uiso 1 1 calc R
C17 C 0.0998(3) 1.5824(4) 0.0981(3) 0.0856(17) Uani 1 1 d .
H17A H 0.1136 1.6555 0.1247 0.103 Uiso 1 1 calc R
H17B H 0.0938 1.6038 0.0557 0.103 Uiso 1 1 calc R
C18 C 0.1541(2) 1.4842(4) 0.1285(2) 0.0626(12) Uani 1 1 d .
H18A H 0.1426 1.4147 0.0995 0.075 Uiso 1 1 calc R
H18B H 0.1962 1.5172 0.1345 0.075 Uiso 1 1 calc R
C19 C -0.0543(2) 0.4844(6) 0.3738(3) 0.0907(17) Uani 1 1 d .
H19A H -0.0943 0.4842 0.3329 0.136 Uiso 1 1 calc R
H19B H -0.0524 0.5582 0.3967 0.136 Uiso 1 1 calc R
H19C H -0.0542 0.4147 0.3986 0.136 Uiso 1 1 calc R
C20 C -0.0012(3) 0.3442(5) 0.3096(3) 0.106(2) Uani 1 1 d .
H20A H -0.0440 0.3546 0.2722 0.160 Uiso 1 1 calc R
H20B H -0.0020 0.2729 0.3330 0.160 Uiso 1 1 calc R
H20C H 0.0323 0.3344 0.2964 0.160 Uiso 1 1 calc R
C21 C 0.0002(3) 0.6007(5) 0.3034(2) 0.0941(19) Uani 1 1 d .
H21A H -0.0432 0.5890 0.2670 0.141 Uiso 1 1 calc R
H21B H 0.0332 0.6010 0.2892 0.141 Uiso 1 1 calc R
H21C H 0.0014 0.6775 0.3238 0.141 Uiso 1 1 calc R
C22 C 0.09430(19) 0.3554(4) 0.48740(19) 0.0511(10) Uani 1 1 d .
C23 C 0.0856(2) 0.6014(4) 0.4783(2) 0.0546(10) Uani 1 1 d .
C24 C 0.1416(2) 0.8655(4) 0.4235(3) 0.0804(15) Uani 1 1 d .
H24A H 0.1508 0.9468 0.4412 0.121 Uiso 1 1 calc R
H24B H 0.1056 0.8309 0.4285 0.121 Uiso 1 1 calc R
H24C H 0.1292 0.8687 0.3785 0.121 Uiso 1 1 calc R
C25 C 0.2403(3) 0.8045(4) 0.5496(2) 0.0724(14) Uani 1 1 d .
H25A H 0.2411 0.8917 0.5554 0.109 Uiso 1 1 calc R
H25B H 0.2840 0.7715 0.5768 0.109 Uiso 1 1 calc R
H25C H 0.2089 0.7683 0.5608 0.109 Uiso 1 1 calc R
C26 C 0.2765(2) 0.8564(4) 0.4532(2) 0.0614(11) Uani 1 1 d .
H26A H 0.2780 0.9395 0.4672 0.092 Uiso 1 1 calc R
H26B H 0.2640 0.8555 0.4081 0.092 Uiso 1 1 calc R
H26C H 0.3197 0.8195 0.4775 0.092 Uiso 1 1 calc R
C27 C 0.17399(19) 0.6315(4) 0.35556(19) 0.0495(9) Uani 1 1 d .
C28 C 0.2920(2) 0.5633(4) 0.44962(19) 0.0497(9) Uani 1 1 d .
C29 C 0.26636(19) 0.3673(3) 0.55314(16) 0.0439(8) Uani 1 1 d .
H29A H 0.3076 0.3806 0.5928 0.053 Uiso 1 1 calc R
H29B H 0.2406 0.3070 0.5620 0.053 Uiso 1 1 calc R
C30 C 0.22387(18) 0.2718(3) 0.44994(17) 0.0432(8) Uani 1 1 d .
H30A H 0.2010 0.2158 0.4647 0.052 Uiso 1 1 calc R
H30B H 0.2379 0.2253 0.4235 0.052 Uiso 1 1 calc R
C31 C 0.33912(18) 0.2311(4) 0.53181(18) 0.0470(9) Uani 1 1 d .
H31A H 0.3391 0.1906 0.4947 0.056 Uiso 1 1 calc R
C32 C 0.4047(2) 0.2981(4) 0.5668(3) 0.0720(14) Uani 1 1 d .
H32A H 0.4063 0.3420 0.6033 0.086 Uiso 1 1 calc R
H32B H 0.4081 0.3576 0.5380 0.086 Uiso 1 1 calc R
C33 C 0.4636(2) 0.2085(5) 0.5907(3) 0.0851(16) Uani 1 1 d .
H33A H 0.4648 0.1716 0.5538 0.102 Uiso 1 1 calc R
H33B H 0.5050 0.2532 0.6152 0.102 Uiso 1 1 calc R
C34 C 0.4586(2) 0.1085(4) 0.6325(2) 0.0723(14) Uani 1 1 d .
H34A H 0.4952 0.0513 0.6448 0.087 Uiso 1 1 calc R
H34B H 0.4619 0.1443 0.6716 0.087 Uiso 1 1 calc R
C35 C 0.3937(2) 0.0419(4) 0.5970(2) 0.0698(13) Uani 1 1 d .
H35A H 0.3903 -0.0193 0.6251 0.084 Uiso 1 1 calc R
H35B H 0.3922 -0.0002 0.5601 0.084 Uiso 1 1 calc R
C36 C 0.3346(2) 0.1299(4) 0.5739(2) 0.0537(10) Uani 1 1 d .
H36A H 0.2934 0.0847 0.5495 0.064 Uiso 1 1 calc R
H36B H 0.3337 0.1661 0.6110 0.064 Uiso 1 1 calc R

loop_
_atom_site_aniso_label
_atom_site_aniso_U_11
_atom_site_aniso_U_22
_atom_site_aniso_U_33
_atom_site_aniso_U_23
_atom_site_aniso_U_13
_atom_site_aniso_U_12
Fe1 0.0482(3) 0.0407(3) 0.0379(3) 0.0028(2) 0.0256(2) 0.0039(2)
Fe2 0.0407(3) 0.0412(3) 0.0328(3) 0.0044(2) 0.0178(2) 0.0040(2)
Fe3 0.0393(3) 0.0384(3) 0.0382(3) -0.0030(2) 0.0211(2) -0.0020(2)
Fe4 0.0381(3) 0.0396(3) 0.0328(3) -0.0003(2) 0.0175(2) -0.0019(2)
S1 0.0544(5) 0.0423(5) 0.0313(4) 0.0011(4) 0.0214(4) 0.0063(4)
S2 0.0420(5) 0.0467(5) 0.0296(4) -0.0003(4) 0.0175(4) 0.0044(4)
S3 0.0422(5) 0.0428(5) 0.0327(4) -0.0055(4) 0.0177(4) 0.0001(4)
S4 0.0458(5) 0.0397(5) 0.0310(4) -0.0037(3) 0.0184(4) -0.0012(4)
P2 0.0442(5) 0.0427(6) 0.0493(6) 0.0010(4) 0.0227(5) 0.0033(4)
P4 0.0538(6) 0.0391(5) 0.0463(5) -0.0014(4) 0.0272(5) -0.0042(4)
P3 0.0393(5) 0.0488(6) 0.0473(6) -0.0008(4) 0.0171(4) -0.0036(4)
P1 0.0446(6) 0.0499(6) 0.0532(6) 0.0001(5) 0.0261(5) -0.0011(5)
N1 0.0461(17) 0.0404(17) 0.0325(15) 0.0030(12) 0.0162(13) 0.0069(13)
N2 0.0453(17) 0.0437(17) 0.0344(15) 0.0010(13) 0.0186(14) 0.0064(13)
O1 0.096(3) 0.078(2) 0.101(3) -0.0020(19) 0.076(2) 0.0128(19)
O2 0.117(3) 0.0466(18) 0.084(2) 0.0201(17) 0.056(2) 0.0076(18)
O3 0.057(2) 0.106(3) 0.087(2) 0.021(2) 0.0434(19) 0.0008(18)
O4 0.073(2) 0.083(2) 0.0484(18) 0.0242(16) 0.0056(16) 0.0032(17)
O5 0.092(3) 0.080(2) 0.085(2) 0.0268(19) 0.044(2) -0.0162(19)
O6 0.087(3) 0.077(2) 0.131(3) -0.040(2) 0.072(2) -0.0040(19)
O7 0.093(2) 0.082(2) 0.0433(17) 0.0159(16) 0.0236(17) 0.0012(18)
O8 0.0544(19) 0.086(2) 0.112(3) 0.015(2) 0.051(2) 0.0058(17)
C1 0.066(3) 0.050(2) 0.055(2) 0.0035(18) 0.039(2) 0.002(2)
C2 0.064(3) 0.053(3) 0.045(2) 0.0010(18) 0.032(2) 0.001(2)
C3 0.066(3) 0.141(6) 0.105(4) -0.022(4) 0.054(3) -0.028(3)
C4 0.081(4) 0.099(4) 0.069(3) 0.020(3) 0.003(3) -0.019(3)
C5 0.072(3) 0.078(4) 0.114(5) -0.046(3) 0.030(3) -0.003(3)
C6 0.050(2) 0.054(2) 0.043(2) 0.0083(17) 0.0221(18) 0.0033(19)
C7 0.054(2) 0.047(2) 0.046(2) 0.0042(17) 0.0231(19) -0.0009(18)
C8 0.098(4) 0.052(3) 0.082(3) 0.012(2) 0.047(3) 0.014(3)
C9 0.056(3) 0.065(3) 0.076(3) -0.018(2) 0.025(2) -0.006(2)
C10 0.064(3) 0.069(3) 0.076(3) -0.017(2) 0.043(3) -0.005(2)
C11 0.045(2) 0.056(2) 0.041(2) 0.0016(17) 0.0213(17) 0.0124(18)
C12 0.049(2) 0.047(2) 0.0362(19) 0.0009(16) 0.0131(17) 0.0054(17)
C13 0.046(2) 0.041(2) 0.045(2) 0.0036(16) 0.0116(17) 0.0027(17)
C14 0.047(2) 0.064(3) 0.066(3) 0.009(2) 0.023(2) 0.004(2)
C15 0.053(3) 0.086(4) 0.081(4) -0.003(3) 0.015(3) 0.015(3)
C16 0.071(3) 0.070(3) 0.072(3) 0.011(3) -0.001(3) 0.018(3)
C17 0.089(4) 0.053(3) 0.075(3) 0.024(2) 0.007(3) 0.008(3)
C18 0.071(3) 0.051(3) 0.055(3) 0.017(2) 0.022(2) 0.004(2)
C19 0.046(3) 0.140(5) 0.084(4) 0.005(4) 0.029(3) -0.002(3)
C20 0.066(3) 0.092(4) 0.112(5) -0.052(4) 0.003(3) -0.009(3)
C21 0.068(3) 0.113(5) 0.074(3) 0.040(3) 0.012(3) -0.007(3)
C22 0.047(2) 0.058(3) 0.048(2) -0.0002(19) 0.0224(19) -0.0052(19)
C23 0.049(2) 0.059(3) 0.064(3) -0.011(2) 0.033(2) -0.0060(19)
C24 0.078(3) 0.053(3) 0.114(4) 0.012(3) 0.050(3) 0.014(2)
C25 0.126(4) 0.049(3) 0.064(3) -0.013(2) 0.062(3) -0.021(3)
C26 0.072(3) 0.052(3) 0.066(3) -0.005(2) 0.037(2) -0.017(2)
C27 0.052(2) 0.045(2) 0.048(2) -0.0034(18) 0.0206(19) -0.0050(18)
C28 0.048(2) 0.053(2) 0.050(2) 0.0018(18) 0.0252(19) -0.0028(19)
C29 0.051(2) 0.045(2) 0.0329(18) -0.0008(15) 0.0177(16) 0.0026(17)
C30 0.048(2) 0.042(2) 0.0405(19) -0.0046(15) 0.0214(17) 0.0020(16)
C31 0.042(2) 0.053(2) 0.042(2) 0.0003(17) 0.0166(17) 0.0055(17)
C32 0.050(3) 0.064(3) 0.088(3) 0.016(3) 0.021(2) 0.000(2)
C33 0.043(3) 0.092(4) 0.108(4) 0.019(3) 0.026(3) 0.009(3)
C34 0.062(3) 0.070(3) 0.059(3) -0.001(2) 0.008(2) 0.021(2)
C35 0.075(3) 0.057(3) 0.069(3) 0.011(2) 0.028(3) 0.018(2)
C36 0.053(2) 0.044(2) 0.062(3) 0.0066(19) 0.026(2) 0.0073(18)

loop_
_atom_type_symbol
_atom_type_description
_atom_type_scat_dispersion_real
_atom_type_scat_dispersion_imag
_atom_type_scat_source
C C 0.0033 0.0016 'International Tables Vol C Tables 4.2.6.8 and 6.1.1.4'
H H 0.0000 0.0000 'International Tables Vol C Tables 4.2.6.8 and 6.1.1.4'
N N 0.0061 0.0033 'International Tables Vol C Tables 4.2.6.8 and 6.1.1.4'
O O 0.0106 0.0060 'International Tables Vol C Tables 4.2.6.8 and 6.1.1.4'
P P 0.1023 0.0942 'International Tables Vol C Tables 4.2.6.8 and 6.1.1.4'
S S 0.1246 0.1234 'International Tables Vol C Tables 4.2.6.8 and 6.1.1.4'
Fe Fe 0.3463 0.8444 'International Tables Vol C Tables 4.2.6.8 and 6.1.1.4'

loop_
_geom_angle_atom_site_label_1
_geom_angle_atom_site_label_2
_geom_angle_atom_site_label_3
_geom_angle
C1 Fe1 C2 102.72(18)
C1 Fe1 P1 90.00(15)
C2 Fe1 P1 91.40(14)
C1 Fe1 S2 153.77(13)
C2 Fe1 S2 103.51(13)
P1 Fe1 S2 88.58(4)
C1 Fe1 S1 91.73(14)
C2 Fe1 S1 100.26(14)
P1 Fe1 S1 167.53(4)
S2 Fe1 S1 84.42(4)
C1 Fe1 Fe2 103.07(13)
C2 Fe1 Fe2 143.48(14)
P1 Fe1 Fe2 113.97(4)
S2 Fe1 Fe2 54.30(3)
S1 Fe1 Fe2 53.64(3)
C6 Fe2 C7 102.37(18)
C6 Fe2 P2 92.69(14)
C7 Fe2 P2 90.95(13)
C6 Fe2 S1 104.37(13)
C7 Fe2 S1 153.26(13)
P2 Fe2 S1 87.31(4)
C6 Fe2 S2 96.05(14)
C7 Fe2 S2 93.15(13)
P2 Fe2 S2 169.32(4)
S1 Fe2 S2 84.59(4)
C6 Fe2 Fe1 141.01(13)
C7 Fe2 Fe1 103.35(13)
P2 Fe2 Fe1 115.57(4)
S1 Fe2 Fe1 54.36(3)
S2 Fe2 Fe1 53.84(3)
C23 Fe3 C22 99.93(19)
C23 Fe3 P3 88.39(14)
C22 Fe3 P3 95.27(13)
C23 Fe3 S3 154.84(14)
C22 Fe3 S3 105.20(14)
P3 Fe3 S3 90.48(4)
C23 Fe3 S4 90.63(14)
C22 Fe3 S4 98.56(13)
P3 Fe3 S4 166.09(4)
S3 Fe3 S4 84.54(4)
C23 Fe3 Fe4 102.41(13)
C22 Fe3 Fe4 145.10(13)
P3 Fe3 Fe4 111.74(4)
S3 Fe3 Fe4 55.03(3)
S4 Fe3 Fe4 55.00(3)
C27 Fe4 C28 97.54(18)
C27 Fe4 P4 87.18(13)
C28 Fe4 P4 96.47(13)
C27 Fe4 S3 91.24(13)
C28 Fe4 S3 104.15(13)
P4 Fe4 S3 159.34(4)
C27 Fe4 S4 161.94(14)
C28 Fe4 S4 100.51(13)
P4 Fe4 S4 91.01(4)
S3 Fe4 S4 84.14(4)
C27 Fe4 Fe3 108.68(13)
C28 Fe4 Fe3 145.54(13)
P4 Fe4 Fe3 106.54(3)
S3 Fe4 Fe3 54.65(3)
S4 Fe4 Fe3 54.76(3)
C12 S1 Fe2 107.96(13)
C12 S1 Fe1 110.38(12)
Fe2 S1 Fe1 72.00(3)
C11 S2 Fe1 109.30(12)
C11 S2 Fe2 109.70(13)
Fe1 S2 Fe2 71.85(3)
C30 S3 Fe3 110.85(12)
C30 S3 Fe4 109.69(12)
Fe3 S3 Fe4 70.32(3)
C29 S4 Fe3 110.06(12)
C29 S4 Fe4 109.81(12)
Fe3 S4 Fe4 70.23(3)
C10 P2 C8 102.4(2)
C10 P2 C9 101.0(2)
C8 P2 C9 101.1(2)
C10 P2 Fe2 119.93(15)
C8 P2 Fe2 116.17(17)
C9 P2 Fe2 113.54(15)
C25 P4 C26 102.2(2)
C25 P4 C24 101.9(3)
C26 P4 C24 101.5(2)
C25 P4 Fe4 119.26(15)
C26 P4 Fe4 112.15(15)
C24 P4 Fe4 117.34(17)
C20 P3 C21 101.8(3)
C20 P3 C19 101.6(3)
C21 P3 C19 101.5(3)
C20 P3 Fe3 116.90(18)
C21 P3 Fe3 118.69(17)
C19 P3 Fe3 113.79(18)
C4 P1 C5 102.2(3)
C4 P1 C3 100.9(3)
C5 P1 C3 101.4(3)
C4 P1 Fe1 119.50(18)
C5 P1 Fe1 114.37(17)
C3 P1 Fe1 115.83(19)
C12 N1 C11 112.7(3)
C12 N1 C13 113.5(3)
C11 N1 C13 111.6(3)
C30 N2 C29 111.7(3)
C30 N2 C31 113.9(3)
C29 N2 C31 113.9(3)
O1 C1 Fe1 177.9(4)
O2 C2 Fe1 178.7(4)
P1 C3 H3A 109.5
P1 C3 H3B 109.5
H3A C3 H3B 109.5
P1 C3 H3C 109.5
H3A C3 H3C 109.5
H3B C3 H3C 109.5
P1 C4 H4A 109.5
P1 C4 H4B 109.5
H4A C4 H4B 109.5
P1 C4 H4C 109.5
H4A C4 H4C 109.5
H4B C4 H4C 109.5
P1 C5 H5A 109.5
P1 C5 H5B 109.5
H5A C5 H5B 109.5
P1 C5 H5C 109.5
H5A C5 H5C 109.5
H5B C5 H5C 109.5
O3 C6 Fe2 177.1(4)
O4 C7 Fe2 177.6(4)
P2 C8 H8A 109.5
P2 C8 H8B 109.5
H8A C8 H8B 109.5
P2 C8 H8C 109.5
H8A C8 H8C 109.5
H8B C8 H8C 109.5
P2 C9 H9A 109.5
P2 C9 H9B 109.5
H9A C9 H9B 109.5
P2 C9 H9C 109.5
H9A C9 H9C 109.5
H9B C9 H9C 109.5
P2 C10 H10A 109.5
P2 C10 H10B 109.5
H10A C10 H10B 109.5
P2 C10 H10C 109.5
H10A C10 H10C 109.5
H10B C10 H10C 109.5
N1 C11 S2 115.8(2)
N1 C11 H11A 108.3
S2 C11 H11A 108.3
N1 C11 H11B 108.3
S2 C11 H11B 108.3
H11A C11 H11B 107.4
N1 C12 S1 114.7(2)
N1 C12 H12A 108.6
S1 C12 H12A 108.6
N1 C12 H12B 108.6
S1 C12 H12B 108.6
H12A C12 H12B 107.6
N1 C13 C18 111.4(3)
N1 C13 C14 114.1(3)
C18 C13 C14 110.8(3)
N1 C13 H13A 106.7
C18 C13 H13A 106.7
C14 C13 H13A 106.7
C13 C14 C15 111.4(4)
C13 C14 H14A 109.4
C15 C14 H14A 109.4
C13 C14 H14B 109.4
C15 C14 H14B 109.4
H14A C14 H14B 108.0
C16 C15 C14 110.5(4)
C16 C15 H15A 109.6
C14 C15 H15A 109.6
C16 C15 H15B 109.6
C14 C15 H15B 109.6
H15A C15 H15B 108.1
C15 C16 C17 111.2(4)
C15 C16 H16A 109.4
C17 C16 H16A 109.4
C15 C16 H16B 109.4
C17 C16 H16B 109.4
H16A C16 H16B 108.0
C16 C17 C18 110.8(4)
C16 C17 H17A 109.5
C18 C17 H17A 109.5
C16 C17 H17B 109.5
C18 C17 H17B 109.5
H17A C17 H17B 108.1
C13 C18 C17 111.4(4)
C13 C18 H18A 109.4
C17 C18 H18A 109.4
C13 C18 H18B 109.4
C17 C18 H18B 109.4
H18A C18 H18B 108.0
P3 C19 H19A 109.5
P3 C19 H19B 109.5
H19A C19 H19B 109.5
P3 C19 H19C 109.5
H19A C19 H19C 109.5
H19B C19 H19C 109.5
P3 C20 H20A 109.5
P3 C20 H20B 109.5
H20A C20 H20B 109.5
P3 C20 H20C 109.5
H20A C20 H20C 109.5
H20B C20 H20C 109.5
P3 C21 H21A 109.5
P3 C21 H21B 109.5
H21A C21 H21B 109.5
P3 C21 H21C 109.5
H21A C21 H21C 109.5
H21B C21 H21C 109.5
O5 C22 Fe3 176.7(4)
O6 C23 Fe3 177.6(4)
P4 C24 H24A 109.5
P4 C24 H24B 109.5
H24A C24 H24B 109.5
P4 C24 H24C 109.5
H24A C24 H24C 109.5
H24B C24 H24C 109.5
P4 C25 H25A 109.5
P4 C25 H25B 109.5
H25A C25 H25B 109.5
P4 C25 H25C 109.5
H25A C25 H25C 109.5
H25B C25 H25C 109.5
P4 C26 H26A 109.5
P4 C26 H26B 109.5
H26A C26 H26B 109.5
P4 C26 H26C 109.5
H26A C26 H26C 109.5
H26B C26 H26C 109.5
O7 C27 Fe4 177.1(4)
O8 C28 Fe4 177.0(4)
N2 C29 S4 114.7(2)
N2 C29 H29A 108.6
S4 C29 H29A 108.6
N2 C29 H29B 108.6
S4 C29 H29B 108.6
H29A C29 H29B 107.6
N2 C30 S3 114.8(2)
N2 C30 H30A 108.6
S3 C30 H30A 108.6
N2 C30 H30B 108.6
S3 C30 H30B 108.6
H30A C30 H30B 107.5
N2 C31 C32 111.1(3)
N2 C31 C36 114.9(3)
C32 C31 C36 110.7(3)
N2 C31 H31A 106.5
C32 C31 H31A 106.5
C36 C31 H31A 106.5
C31 C32 C33 110.9(4)
C31 C32 H32A 109.5
C33 C32 H32A 109.5
C31 C32 H32B 109.5
C33 C32 H32B 109.5
H32A C32 H32B 108.0
C34 C33 C32 111.8(4)
C34 C33 H33A 109.3
C32 C33 H33A 109.3
C34 C33 H33B 109.3
C32 C33 H33B 109.3
H33A C33 H33B 107.9
C35 C34 C33 110.4(4)
C35 C34 H34A 109.6
C33 C34 H34A 109.6
C35 C34 H34B 109.6
C33 C34 H34B 109.6
H34A C34 H34B 108.1
C34 C35 C36 111.2(4)
C34 C35 H35A 109.4
C36 C35 H35A 109.4
C34 C35 H35B 109.4
C36 C35 H35B 109.4
H35A C35 H35B 108.0
C31 C36 C35 111.5(3)
C31 C36 H36A 109.3
C35 C36 H36A 109.3
C31 C36 H36B 109.3
C35 C36 H36B 109.3
H36A C36 H36B 108.0

loop_
_geom_bond_atom_site_label_1
_geom_bond_atom_site_label_2
_geom_bond_distance
Fe1 C1 1.756(4)
Fe1 C2 1.776(4)
Fe1 P1 2.2276(12)
Fe1 S2 2.2410(11)
Fe1 S1 2.2536(11)
Fe1 Fe2 2.6374(8)
Fe2 C6 1.752(4)
Fe2 C7 1.771(4)
Fe2 P2 2.2329(12)
Fe2 S1 2.2334(11)
Fe2 S2 2.2540(11)
Fe3 C23 1.758(4)
Fe3 C22 1.759(4)
Fe3 P3 2.2244(11)
Fe3 S3 2.2426(10)
Fe3 S4 2.2468(11)
Fe3 Fe4 2.5887(8)
Fe4 C27 1.752(4)
Fe4 C28 1.769(4)
Fe4 P4 2.2216(12)
Fe4 S3 2.2530(11)
Fe4 S4 2.2535(11)
S1 C12 1.830(4)
S2 C11 1.834(4)
S3 C30 1.829(4)
S4 C29 1.829(4)
P2 C10 1.812(4)
P2 C8 1.820(4)
P2 C9 1.820(4)
P4 C25 1.812(4)
P4 C26 1.814(4)
P4 C24 1.819(5)
P3 C20 1.802(5)
P3 C21 1.811(5)
P3 C19 1.813(5)
P1 C4 1.797(5)
P1 C5 1.811(5)
P1 C3 1.819(5)
N1 C12 1.443(4)
N1 C11 1.447(4)
N1 C13 1.485(4)
N2 C30 1.438(4)
N2 C29 1.447(4)
N2 C31 1.481(4)
O1 C1 1.151(4)
O2 C2 1.144(5)
O3 C6 1.155(5)
O4 C7 1.149(4)
O5 C22 1.154(5)
O6 C23 1.147(5)
O7 C27 1.155(4)
O8 C28 1.152(4)
C3 H3A 0.9600
C3 H3B 0.9600
C3 H3C 0.9600
C4 H4A 0.9600
C4 H4B 0.9600
C4 H4C 0.9600
C5 H5A 0.9600
C5 H5B 0.9600
C5 H5C 0.9600
C8 H8A 0.9600
C8 H8B 0.9600
C8 H8C 0.9600
C9 H9A 0.9600
C9 H9B 0.9600
C9 H9C 0.9600
C10 H10A 0.9600
C10 H10B 0.9600
C10 H10C 0.9600
C11 H11A 0.9700
C11 H11B 0.9700
C12 H12A 0.9700
C12 H12B 0.9700
C13 C18 1.518(5)
C13 C14 1.522(5)
C13 H13A 0.9800
C14 C15 1.527(6)
C14 H14A 0.9700
C14 H14B 0.9700
C15 C16 1.511(7)
C15 H15A 0.9700
C15 H15B 0.9700
C16 C17 1.513(7)
C16 H16A 0.9700
C16 H16B 0.9700
C17 C18 1.532(6)
C17 H17A 0.9700
C17 H17B 0.9700
C18 H18A 0.9700
C18 H18B 0.9700
C19 H19A 0.9600
C19 H19B 0.9600
C19 H19C 0.9600
C20 H20A 0.9600
C20 H20B 0.9600
C20 H20C 0.9600
C21 H21A 0.9600
C21 H21B 0.9600
C21 H21C 0.9600
C24 H24A 0.9600
C24 H24B 0.9600
C24 H24C 0.9600
C25 H25A 0.9600
C25 H25B 0.9600
C25 H25C 0.9600
C26 H26A 0.9600
C26 H26B 0.9600
C26 H26C 0.9600
C29 H29A 0.9700
C29 H29B 0.9700
C30 H30A 0.9700
C30 H30B 0.9700
C31 C32 1.507(6)
C31 C36 1.520(5)
C31 H31A 0.9800
C32 C33 1.536(6)
C32 H32A 0.9700
C32 H32B 0.9700
C33 C34 1.512(7)
C33 H33A 0.9700
C33 H33B 0.9700
C34 C35 1.496(6)
C34 H34A 0.9700
C34 H34B 0.9700
C35 C36 1.527(5)
C35 H35A 0.9700
C35 H35B 0.9700
C36 H36A 0.9700
C36 H36B 0.9700
